data_4067910
loop_
_publ_author_name
'Bouyahyi, Miloud'
'Roisnel, Thierry'
'Carpentier, Jean-Fran\,cois'

_publ_section_title
;
 Aluminum Complexes of Bidentate Fluorinated Alkoxy-Imino Ligands:
 Syntheses, Structures, and Use in Ring-Opening Polymerization of Cyclic
 Esters
;
_journal_issue 4
_journal_name_full Organometallics
_journal_page_first 1458
_journal_paper_doi 10.1021/om200907x
_journal_volume 31
_journal_year 2012
_chemical_compound_source 'synthesis as described'
_chemical_formula_moiety 'C20 H20 Al F6 N O'
_chemical_formula_sum 'C20 H20 Al F6 N O'
_chemical_formula_weight 431.35
_chemical_name_systematic
;
 ?
;
_space_group_IT_number 14
_symmetry_cell_setting monoclinic
_symmetry_Int_Tables_number 14
_symmetry_space_group_name_Hall '-P 2yn'
_symmetry_space_group_name_H-M 'P 1 21/n 1'
_atom_sites_solution_hydrogens geom
_atom_sites_solution_primary direct
_atom_sites_solution_secondary difmap
_audit_conform_dict_location ftp://ftp.iucr.org/pub/cif_core.dic
_audit_conform_dict_name cif_core.dic
_audit_conform_dict_version 2.3
_audit_creation_date 2008-09-04T18:00:37-00:00
_audit_creation_method 'WinGX routine CIF_UPDATE'
_cell_angle_alpha 90
_cell_angle_beta 113.157(2)
_cell_angle_gamma 90
_cell_formula_units_Z 8
_cell_length_a 17.8298(9)
_cell_length_b 12.4955(7)
_cell_length_c 19.9327(9)
_cell_measurement_reflns_used 4750
_cell_measurement_temperature 100(2)
_cell_measurement_theta_max 26.52
_cell_measurement_theta_min 2.48
_cell_measurement_wavelength 0.71073
_cell_volume 4083.1(4)
_computing_cell_refinement 'Bruker SMART, 2006'
_computing_data_collection 'Bruker SMART, 2006'
_computing_data_reduction 'Bruker SAINT, 2006'
_computing_molecular_graphics 'Ortep-3 for Windows (Farrugia, 1997)'
_computing_publication_material 'WinGX publication routines (Farrugia, 1999)'
_computing_structure_refinement 'SHELXL-97 (Sheldrick, 1997)'
_computing_structure_solution 'SIR97 (Altomare et al., 1999)'
_diffrn_ambient_temperature 100(2)
_diffrn_detector 'CCD plate'
_diffrn_measured_fraction_theta_full 0.996
_diffrn_measured_fraction_theta_max 0.996
_diffrn_measurement_device_type 'APEXII, Bruker-AXS'
_diffrn_measurement_method 'CCD rotation images, thin slices'
_diffrn_radiation_monochromator graphite
_diffrn_radiation_probe x-ray
_diffrn_radiation_type MoK\a
_diffrn_radiation_wavelength 0.71073
_diffrn_reflns_av_R_equivalents 0.0792
_diffrn_reflns_av_unetI/netI 0.0789
_diffrn_reflns_limit_h_max 23
_diffrn_reflns_limit_h_min -23
_diffrn_reflns_limit_k_max 16
_diffrn_reflns_limit_k_min -15
_diffrn_reflns_limit_l_max 24
_diffrn_reflns_limit_l_min -25
_diffrn_reflns_number 34049
_diffrn_reflns_theta_full 27.47
_diffrn_reflns_theta_max 27.47
_diffrn_reflns_theta_min 3.45
_exptl_absorpt_coefficient_mu 0.163
_exptl_absorpt_correction_T_max 0.962
_exptl_absorpt_correction_T_min 0.914
_exptl_absorpt_correction_type multi-scan
_exptl_absorpt_process_details
;
  [Sheldrick, G.M. (2002). SADABS Bruker AXS Inc., Madison, Wisconsin, USA]
;
_exptl_crystal_colour colourless
_exptl_crystal_density_diffrn 1.403
_exptl_crystal_density_method 'not measured'
_exptl_crystal_description prism
_exptl_crystal_F_000 1776
_exptl_crystal_size_max 0.52
_exptl_crystal_size_mid 0.5
_exptl_crystal_size_min 0.24
_refine_diff_density_max 0.351
_refine_diff_density_min -0.355
_refine_diff_density_rms 0.06
_refine_ls_extinction_method none
_refine_ls_goodness_of_fit_ref 1.062
_refine_ls_hydrogen_treatment constr
_refine_ls_matrix_type full
_refine_ls_number_parameters 527
_refine_ls_number_reflns 9317
_refine_ls_number_restraints 0
_refine_ls_restrained_S_all 1.062
_refine_ls_R_factor_all 0.0909
_refine_ls_R_factor_gt 0.0545
_refine_ls_shift/su_max 0.002
_refine_ls_shift/su_mean 0
_refine_ls_structure_factor_coef Fsqd
_refine_ls_weighting_details 'calc w=1/[\s^2^(Fo^2^)+(0.0403P)^2^+0.8773P] where P=(Fo^2^+2Fc^2^)/3'
_refine_ls_weighting_scheme calc
_refine_ls_wR_factor_gt 0.1154
_refine_ls_wR_factor_ref 0.1312
_reflns_number_gt 6228
_reflns_number_total 9317
_reflns_threshold_expression >2sigma(I)
_cod_data_source_file om200907x_si_001.cif
_cod_data_source_block complex2a
_cod_original_sg_symbol_H-M 'P 21/n'
_cod_database_code 4067910

loop_
_symmetry_equiv_pos_as_xyz
'x, y, z'
'-x+1/2, y+1/2, -z+1/2'
'-x, -y, -z'
'x-1/2, -y-1/2, z-1/2'

loop_
_atom_site_label
_atom_site_type_symbol
_atom_site_fract_x
_atom_site_fract_y
_atom_site_fract_z
_atom_site_U_iso_or_equiv
_atom_site_adp_type
_atom_site_occupancy
_atom_site_calc_flag
_atom_site_refinement_flags
Al1 Al -0.27969(4) 0.21219(5) 0.19138(3) 0.02036(16) Uani 1 d .
C1 C -0.33892(13) 0.07874(18) 0.18682(12) 0.0287(5) Uani 1 d .
H1A H -0.3773 0.066 0.1365 0.043 Uiso 1 calc R
H1B H -0.369 0.0842 0.2186 0.043 Uiso 1 calc R
H1C H -0.3001 0.0192 0.2031 0.043 Uiso 1 calc R
C2 C -0.33517(13) 0.35013(17) 0.18456(12) 0.0238(5) Uani 1 d .
H2A H -0.2947 0.4056 0.2089 0.036 Uiso 1 calc R
H2B H -0.3738 0.3444 0.2083 0.036 Uiso 1 calc R
H2C H -0.3646 0.3692 0.1331 0.036 Uiso 1 calc R
N11 N -0.17999(10) 0.21397(13) 0.28425(9) 0.0190(4) Uani 1 d .
C12 C -0.18660(13) 0.26460(17) 0.34922(11) 0.0216(5) Uani 1 d .
H12A H -0.2067 0.339 0.3376 0.026 Uiso 1 calc R
H12B H -0.1324 0.2666 0.3901 0.026 Uiso 1 calc R
C13 C -0.24536(12) 0.19976(17) 0.37075(11) 0.0208(5) Uani 1 d .
C14 C -0.31841(13) 0.24367(18) 0.36812(12) 0.0251(5) Uani 1 d .
H14 H -0.332 0.3155 0.3524 0.03 Uiso 1 calc R
C15 C -0.37124(14) 0.1833(2) 0.38821(12) 0.0287(5) Uani 1 d .
H15 H -0.4206 0.2141 0.3866 0.034 Uiso 1 calc R
C16 C -0.35243(14) 0.0782(2) 0.41060(12) 0.0290(5) Uani 1 d .
H16 H -0.3889 0.0367 0.4242 0.035 Uiso 1 calc R
C17 C -0.28001(14) 0.03402(19) 0.41309(12) 0.0288(5) Uani 1 d .
H17 H -0.267 -0.0382 0.4281 0.035 Uiso 1 calc R
C18 C -0.22656(13) 0.09451(18) 0.39385(11) 0.0247(5) Uani 1 d .
H18 H -0.1767 0.0639 0.3964 0.03 Uiso 1 calc R
C19 C -0.11148(12) 0.17609(16) 0.28732(11) 0.0183(4) Uani 1 d .
C20 C -0.03187(12) 0.18505(17) 0.35178(11) 0.0194(5) Uani 1 d .
C21 C 0.00369(13) 0.09369(19) 0.39149(12) 0.0271(5) Uani 1 d .
H21 H -0.0235 0.0268 0.3786 0.032 Uiso 1 calc R
C22 C 0.07894(14) 0.1001(2) 0.44995(12) 0.0325(6) Uani 1 d .
H22 H 0.1022 0.0378 0.4777 0.039 Uiso 1 calc R
C23 C 0.12002(13) 0.1965(2) 0.46787(12) 0.0310(6) Uani 1 d .
H23 H 0.1716 0.2006 0.5076 0.037 Uiso 1 calc R
C24 C 0.08544(14) 0.2872(2) 0.42747(12) 0.0297(5) Uani 1 d .
H24 H 0.1141 0.3533 0.4389 0.036 Uiso 1 calc R
C25 C 0.00911(13) 0.28215(18) 0.37041(12) 0.0255(5) Uani 1 d .
H25 H -0.0151 0.3452 0.3441 0.031 Uiso 1 calc R
C26 C -0.11020(13) 0.11297(17) 0.22261(11) 0.0214(5) Uani 1 d .
H26A H -0.1397 0.0447 0.2192 0.026 Uiso 1 calc R
H26B H -0.0529 0.0953 0.2317 0.026 Uiso 1 calc R
C27 C -0.14892(12) 0.17213(17) 0.14818(11) 0.0202(5) Uani 1 d .
C28 C -0.09250(14) 0.2639(2) 0.14595(13) 0.0308(6) Uani 1 d .
F29 F -0.08614(11) 0.33649(12) 0.19704(8) 0.0530(5) Uani 1 d .
F30 F -0.01655(9) 0.23060(14) 0.15932(9) 0.0586(5) Uani 1 d .
F31 F -0.11968(8) 0.31512(11) 0.08224(7) 0.0340(3) Uani 1 d .
C32 C -0.15711(15) 0.0911(2) 0.08795(12) 0.0330(6) Uani 1 d .
F33 F -0.08615(10) 0.04809(15) 0.09477(8) 0.0650(6) Uani 1 d .
F34 F -0.19145(9) 0.13157(12) 0.02087(7) 0.0408(4) Uani 1 d .
F35 F -0.20530(12) 0.01013(13) 0.09045(8) 0.0613(5) Uani 1 d .
O36 O -0.22487(9) 0.21444(13) 0.13373(8) 0.0269(4) Uani 1 d .
Al2 Al 0.38340(4) 0.23720(6) 0.24550(3) 0.02328(17) Uani 1 d .
C51 C 0.44934(13) 0.36818(19) 0.25986(12) 0.0284(5) Uani 1 d .
H51A H 0.4133 0.4294 0.2391 0.043 Uiso 1 calc R
H51B H 0.4872 0.3604 0.2354 0.043 Uiso 1 calc R
H51C H 0.4803 0.3799 0.3122 0.043 Uiso 1 calc R
C52 C 0.42912(14) 0.0971(2) 0.23856(13) 0.0337(6) Uani 1 d .
H52A H 0.4593 0.0687 0.2877 0.051 Uiso 1 calc R
H52B H 0.4661 0.1047 0.2133 0.051 Uiso 1 calc R
H52C H 0.3848 0.0479 0.2112 0.051 Uiso 1 calc R
N61 N 0.28169(10) 0.25346(14) 0.15502(9) 0.0198(4) Uani 1 d .
C62 C 0.28817(13) 0.30720(17) 0.09080(11) 0.0222(5) Uani 1 d .
H62A H 0.3084 0.3812 0.1039 0.027 Uiso 1 calc R
H62B H 0.2337 0.3108 0.0503 0.027 Uiso 1 calc R
C63 C 0.34616(12) 0.24522(17) 0.06667(11) 0.0208(5) Uani 1 d .
C64 C 0.42066(13) 0.28846(19) 0.07383(11) 0.0253(5) Uani 1 d .
H64 H 0.436 0.3574 0.0948 0.03 Uiso 1 calc R
C65 C 0.47295(14) 0.2318(2) 0.05062(13) 0.0310(6) Uani 1 d .
H65 H 0.5237 0.2621 0.0555 0.037 Uiso 1 calc R
C66 C 0.45127(15) 0.1318(2) 0.02057(12) 0.0322(6) Uani 1 d .
H66 H 0.4872 0.0929 0.0049 0.039 Uiso 1 calc R
C67 C 0.37714(15) 0.08767(19) 0.01311(12) 0.0321(6) Uani 1 d .
H67 H 0.3622 0.0187 -0.0079 0.038 Uiso 1 calc R
C68 C 0.32478(14) 0.14408(18) 0.03635(12) 0.0265(5) Uani 1 d .
H68 H 0.2741 0.1134 0.0315 0.032 Uiso 1 calc R
C69 C 0.21267(12) 0.21720(16) 0.15162(11) 0.0189(4) Uani 1 d .
C70 C 0.13331(12) 0.22628(17) 0.08687(11) 0.0192(5) Uani 1 d .
C71 C 0.09971(12) 0.13414(18) 0.04632(11) 0.0230(5) Uani 1 d .
H71 H 0.128 0.0679 0.0587 0.028 Uiso 1 calc R
C72 C 0.02433(13) 0.14019(19) -0.01244(12) 0.0273(5) Uani 1 d .
H72 H 0.0018 0.078 -0.0406 0.033 Uiso 1 calc R
C73 C -0.01787(13) 0.23570(19) -0.02998(12) 0.0268(5) Uani 1 d .
H73 H -0.0695 0.239 -0.0696 0.032 Uiso 1 calc R
C74 C 0.01555(13) 0.32678(19) 0.01058(12) 0.0276(5) Uani 1 d .
H74 H -0.0135 0.3925 -0.0014 0.033 Uiso 1 calc R
C75 C 0.09116(13) 0.32269(18) 0.06845(12) 0.0247(5) Uani 1 d .
H75 H 0.1141 0.3857 0.0954 0.03 Uiso 1 calc R
C76 C 0.20921(12) 0.15620(18) 0.21626(11) 0.0221(5) Uani 1 d .
H76A H 0.234 0.0848 0.2181 0.026 Uiso 1 calc R
H76B H 0.1513 0.1451 0.2081 0.026 Uiso 1 calc R
C77 C 0.25314(12) 0.21175(18) 0.29160(11) 0.0219(5) Uani 1 d .
C78 C 0.20581(15) 0.31246(19) 0.29553(12) 0.0293(5) Uani 1 d .
F79 F 0.20242(10) 0.38168(11) 0.24262(8) 0.0475(4) Uani 1 d .
F80 F 0.12889(9) 0.29241(13) 0.28556(8) 0.0488(4) Uani 1 d .
F81 F 0.24011(9) 0.36507(12) 0.35818(7) 0.0447(4) Uani 1 d .
C82 C 0.25405(14) 0.13168(19) 0.35062(12) 0.0284(5) Uani 1 d .
F83 F 0.17963(9) 0.09426(12) 0.33972(7) 0.0466(4) Uani 1 d .
F84 F 0.28523(8) 0.17257(11) 0.41795(6) 0.0355(3) Uani 1 d .
F85 F 0.30043(11) 0.04768(13) 0.35137(8) 0.0609(5) Uani 1 d .
O86 O 0.33178(9) 0.24138(14) 0.30560(8) 0.0320(4) Uani 1 d .

loop_
_atom_site_aniso_label
_atom_site_aniso_U_11
_atom_site_aniso_U_22
_atom_site_aniso_U_33
_atom_site_aniso_U_23
_atom_site_aniso_U_13
_atom_site_aniso_U_12
Al1 0.0185(3) 0.0219(4) 0.0184(3) 0.0005(3) 0.0047(3) 0.0030(3)
C1 0.0255(12) 0.0260(13) 0.0284(13) -0.0013(10) 0.0039(10) 0.0014(10)
C2 0.0216(11) 0.0235(12) 0.0247(12) 0.0009(9) 0.0074(9) 0.0005(9)
N11 0.0204(9) 0.0172(9) 0.0189(9) 0.0014(7) 0.0071(7) 0.0005(7)
C12 0.0224(11) 0.0217(12) 0.0198(11) -0.0034(9) 0.0074(9) 0.0018(9)
C13 0.0228(11) 0.0238(12) 0.0132(10) -0.0039(9) 0.0040(8) 0.0007(9)
C14 0.0280(12) 0.0239(12) 0.0226(12) -0.0030(9) 0.0092(10) 0.0061(9)
C15 0.0227(12) 0.0374(15) 0.0285(13) -0.0041(11) 0.0128(10) 0.0028(10)
C16 0.0272(12) 0.0351(14) 0.0271(13) -0.0011(10) 0.0133(10) -0.0034(10)
C17 0.0326(13) 0.0231(13) 0.0307(13) 0.0034(10) 0.0124(10) 0.0009(10)
C18 0.0201(11) 0.0255(12) 0.0268(12) 0.0004(10) 0.0076(9) 0.0049(9)
C19 0.0232(11) 0.0150(11) 0.0152(10) 0.0027(8) 0.0060(8) -0.0011(8)
C20 0.0181(10) 0.0235(12) 0.0167(11) -0.0026(9) 0.0071(8) -0.0001(9)
C21 0.0268(12) 0.0239(12) 0.0247(12) -0.0012(10) 0.0039(10) 0.0022(9)
C22 0.0250(12) 0.0353(15) 0.0277(13) 0.0001(11) 0.0000(10) 0.0078(10)
C23 0.0187(11) 0.0497(17) 0.0215(12) -0.0091(11) 0.0046(9) 0.0013(11)
C24 0.0282(12) 0.0363(14) 0.0268(13) -0.0119(11) 0.0132(10) -0.0109(11)
C25 0.0260(12) 0.0256(13) 0.0253(12) -0.0020(10) 0.0106(10) -0.0024(10)
C26 0.0236(11) 0.0209(12) 0.0177(11) -0.0006(9) 0.0059(9) 0.0020(9)
C27 0.0193(10) 0.0223(12) 0.0170(11) -0.0001(9) 0.0051(8) 0.0049(9)
C28 0.0304(13) 0.0334(14) 0.0266(13) 0.0062(11) 0.0091(10) -0.0001(11)
F29 0.0922(13) 0.0345(9) 0.0288(8) -0.0043(7) 0.0201(8) -0.0254(9)
F30 0.0235(8) 0.0799(13) 0.0694(12) 0.0351(10) 0.0152(8) 0.0030(8)
F31 0.0434(8) 0.0348(8) 0.0281(7) 0.0097(6) 0.0185(6) 0.0051(6)
C32 0.0415(15) 0.0317(14) 0.0207(13) -0.0009(10) 0.0068(11) 0.0077(11)
F33 0.0692(11) 0.0880(14) 0.0314(9) -0.0103(9) 0.0129(8) 0.0510(10)
F34 0.0548(9) 0.0463(9) 0.0150(7) -0.0011(6) 0.0071(6) 0.0104(7)
F35 0.1048(14) 0.0375(9) 0.0292(9) -0.0118(7) 0.0131(9) -0.0249(10)
O36 0.0205(8) 0.0381(10) 0.0200(8) 0.0054(7) 0.0058(6) 0.0096(7)
Al2 0.0156(3) 0.0318(4) 0.0192(3) 0.0008(3) 0.0034(3) -0.0015(3)
C51 0.0194(11) 0.0356(14) 0.0245(12) 0.0004(10) 0.0023(9) -0.0038(10)
C52 0.0262(13) 0.0362(15) 0.0352(14) 0.0051(11) 0.0083(11) 0.0028(11)
N61 0.0189(9) 0.0215(10) 0.0174(9) -0.0027(7) 0.0055(7) -0.0001(7)
C62 0.0208(11) 0.0227(12) 0.0213(11) 0.0040(9) 0.0064(9) -0.0016(9)
C63 0.0204(11) 0.0242(12) 0.0161(11) 0.0038(9) 0.0052(9) 0.0015(9)
C64 0.0235(11) 0.0309(13) 0.0200(12) 0.0003(10) 0.0069(9) -0.0052(10)
C65 0.0213(12) 0.0458(16) 0.0280(13) 0.0036(11) 0.0120(10) -0.0005(11)
C66 0.0349(14) 0.0396(16) 0.0271(13) 0.0087(11) 0.0175(11) 0.0130(11)
C67 0.0501(16) 0.0232(13) 0.0262(13) 0.0018(10) 0.0185(12) 0.0021(11)
C68 0.0300(12) 0.0259(13) 0.0251(12) 0.0005(10) 0.0123(10) -0.0027(10)
C69 0.0194(10) 0.0191(11) 0.0172(11) -0.0038(9) 0.0061(8) 0.0014(8)
C70 0.0157(10) 0.0265(12) 0.0156(11) -0.0016(9) 0.0064(8) -0.0029(9)
C71 0.0199(11) 0.0254(12) 0.0218(11) -0.0025(9) 0.0060(9) 0.0009(9)
C72 0.0234(12) 0.0350(14) 0.0201(12) -0.0050(10) 0.0048(9) -0.0058(10)
C73 0.0144(10) 0.0455(15) 0.0176(11) 0.0016(10) 0.0033(9) -0.0024(10)
C74 0.0226(12) 0.0321(13) 0.0272(13) 0.0050(10) 0.0089(10) 0.0053(10)
C75 0.0201(11) 0.0256(12) 0.0255(12) -0.0028(10) 0.0059(9) -0.0021(9)
C76 0.0192(11) 0.0251(12) 0.0195(11) 0.0001(9) 0.0052(9) -0.0033(9)
C77 0.0193(11) 0.0290(13) 0.0155(11) -0.0007(9) 0.0047(9) -0.0017(9)
C78 0.0370(14) 0.0300(14) 0.0215(12) -0.0003(10) 0.0121(10) 0.0001(11)
F79 0.0883(12) 0.0275(8) 0.0338(8) 0.0051(7) 0.0318(8) 0.0122(8)
F80 0.0314(8) 0.0639(11) 0.0546(10) -0.0016(8) 0.0208(7) 0.0109(8)
F81 0.0643(10) 0.0417(9) 0.0268(8) -0.0120(7) 0.0163(7) 0.0026(8)
C82 0.0324(13) 0.0323(14) 0.0192(12) -0.0011(10) 0.0088(10) -0.0006(11)
F83 0.0557(10) 0.0525(10) 0.0281(8) 0.0037(7) 0.0125(7) -0.0287(8)
F84 0.0401(8) 0.0473(9) 0.0157(7) -0.0007(6) 0.0074(6) -0.0087(7)
F85 0.1041(14) 0.0486(10) 0.0347(9) 0.0187(8) 0.0322(9) 0.0433(10)
O86 0.0184(8) 0.0554(11) 0.0195(8) -0.0038(8) 0.0047(6) -0.0073(7)

loop_
_atom_type_symbol
_atom_type_description
_atom_type_scat_dispersion_real
_atom_type_scat_dispersion_imag
_atom_type_scat_source
C C 0.0033 0.0016 'International Tables Vol C Tables 4.2.6.8 and 6.1.1.4'
H H 0 0 'International Tables Vol C Tables 4.2.6.8 and 6.1.1.4'
N N 0.0061 0.0033 'International Tables Vol C Tables 4.2.6.8 and 6.1.1.4'
O O 0.0106 0.006 'International Tables Vol C Tables 4.2.6.8 and 6.1.1.4'
F F 0.0171 0.0103 'International Tables Vol C Tables 4.2.6.8 and 6.1.1.4'
Al Al 0.0645 0.0514 'International Tables Vol C Tables 4.2.6.8 and 6.1.1.4'

loop_
_geom_angle_atom_site_label_1
_geom_angle_atom_site_label_2
_geom_angle_atom_site_label_3
_geom_angle
O36 Al1 C1 114.04(9)
O36 Al1 C2 109.34(9)
C1 Al1 C2 119.77(10)
O36 Al1 N11 94.79(7)
C1 Al1 N11 108.63(9)
C2 Al1 N11 107.12(8)
Al1 C1 H1A 109.5
Al1 C1 H1B 109.5
H1A C1 H1B 109.5
Al1 C1 H1C 109.5
H1A C1 H1C 109.5
H1B C1 H1C 109.5
Al1 C2 H2A 109.5
Al1 C2 H2B 109.5
H2A C2 H2B 109.5
Al1 C2 H2C 109.5
H2A C2 H2C 109.5
H2B C2 H2C 109.5
C19 N11 C12 120.87(17)
C19 N11 Al1 121.39(14)
C12 N11 Al1 117.70(13)
N11 C12 C13 108.66(16)
N11 C12 H12A 110
C13 C12 H12A 110
N11 C12 H12B 110
C13 C12 H12B 110
H12A C12 H12B 108.3
C18 C13 C14 119.0(2)
C18 C13 C12 119.78(19)
C14 C13 C12 121.2(2)
C15 C14 C13 120.4(2)
C15 C14 H14 119.8
C13 C14 H14 119.8
C14 C15 C16 120.3(2)
C14 C15 H15 119.9
C16 C15 H15 119.9
C15 C16 C17 119.5(2)
C15 C16 H16 120.2
C17 C16 H16 120.2
C18 C17 C16 120.4(2)
C18 C17 H17 119.8
C16 C17 H17 119.8
C17 C18 C13 120.4(2)
C17 C18 H18 119.8
C13 C18 H18 119.8
N11 C19 C20 125.03(18)
N11 C19 C26 118.73(17)
C20 C19 C26 116.19(17)
C25 C20 C21 119.36(19)
C25 C20 C19 121.06(19)
C21 C20 C19 119.51(19)
C22 C21 C20 120.2(2)
C22 C21 H21 119.9
C20 C21 H21 119.9
C23 C22 C21 120.3(2)
C23 C22 H22 119.8
C21 C22 H22 119.8
C22 C23 C24 119.6(2)
C22 C23 H23 120.2
C24 C23 H23 120.2
C23 C24 C25 120.4(2)
C23 C24 H24 119.8
C25 C24 H24 119.8
C20 C25 C24 120.1(2)
C20 C25 H25 120
C24 C25 H25 120
C19 C26 C27 114.44(17)
C19 C26 H26A 108.7
C27 C26 H26A 108.7
C19 C26 H26B 108.7
C27 C26 H26B 108.7
H26A C26 H26B 107.6
O36 C27 C32 107.90(17)
O36 C27 C28 107.99(18)
C32 C27 C28 109.37(19)
O36 C27 C26 114.45(17)
C32 C27 C26 107.65(17)
C28 C27 C26 109.40(17)
F31 C28 F29 106.92(19)
F31 C28 F30 107.42(19)
F29 C28 F30 106.5(2)
F31 C28 C27 112.91(18)
F29 C28 C27 110.18(19)
F30 C28 C27 112.59(19)
F33 C32 F34 107.40(19)
F33 C32 F35 106.8(2)
F34 C32 F35 105.98(19)
F33 C32 C27 113.12(19)
F34 C32 C27 113.60(19)
F35 C32 C27 109.53(19)
C27 O36 Al1 127.25(13)
O86 Al2 C52 114.49(10)
O86 Al2 C51 108.41(9)
C52 Al2 C51 120.78(10)
O86 Al2 N61 94.51(7)
C52 Al2 N61 106.36(9)
C51 Al2 N61 108.90(9)
Al2 C51 H51A 109.5
Al2 C51 H51B 109.5
H51A C51 H51B 109.5
Al2 C51 H51C 109.5
H51A C51 H51C 109.5
H51B C51 H51C 109.5
Al2 C52 H52A 109.5
Al2 C52 H52B 109.5
H52A C52 H52B 109.5
Al2 C52 H52C 109.5
H52A C52 H52C 109.5
H52B C52 H52C 109.5
C69 N61 C62 120.59(17)
C69 N61 Al2 121.31(14)
C62 N61 Al2 118.09(13)
N61 C62 C63 109.63(17)
N61 C62 H62A 109.7
C63 C62 H62A 109.7
N61 C62 H62B 109.7
C63 C62 H62B 109.7
H62A C62 H62B 108.2
C68 C63 C64 119.1(2)
C68 C63 C62 119.95(19)
C64 C63 C62 120.9(2)
C65 C64 C63 120.6(2)
C65 C64 H64 119.7
C63 C64 H64 119.7
C66 C65 C64 119.9(2)
C66 C65 H65 120
C64 C65 H65 120
C65 C66 C67 120.1(2)
C65 C66 H66 119.9
C67 C66 H66 119.9
C66 C67 C68 120.1(2)
C66 C67 H67 120
C68 C67 H67 120
C67 C68 C63 120.2(2)
C67 C68 H68 119.9
C63 C68 H68 119.9
N61 C69 C70 125.29(18)
N61 C69 C76 119.26(17)
C70 C69 C76 115.41(17)
C75 C70 C71 119.75(19)
C75 C70 C69 121.49(19)
C71 C70 C69 118.70(19)
C72 C71 C70 119.5(2)
C72 C71 H71 120.2
C70 C71 H71 120.2
C73 C72 C71 120.6(2)
C73 C72 H72 119.7
C71 C72 H72 119.7
C72 C73 C74 119.7(2)
C72 C73 H73 120.2
C74 C73 H73 120.2
C73 C74 C75 120.5(2)
C73 C74 H74 119.7
C75 C74 H74 119.7
C74 C75 C70 119.9(2)
C74 C75 H75 120
C70 C75 H75 120
C69 C76 C77 114.92(17)
C69 C76 H76A 108.5
C77 C76 H76A 108.5
C69 C76 H76B 108.5
C77 C76 H76B 108.5
H76A C76 H76B 107.5
O86 C77 C78 107.92(19)
O86 C77 C82 108.53(17)
C78 C77 C82 109.56(18)
O86 C77 C76 113.81(17)
C78 C77 C76 109.67(17)
C82 C77 C76 107.30(18)
F81 C78 F80 107.46(19)
F81 C78 F79 106.30(19)
F80 C78 F79 106.14(19)
F81 C78 C77 113.25(19)
F80 C78 C77 113.17(19)
F79 C78 C77 110.06(18)
F85 C82 F84 106.18(18)
F85 C82 F83 107.3(2)
F84 C82 F83 106.87(18)
F85 C82 C77 109.91(18)
F84 C82 C77 113.23(19)
F83 C82 C77 112.97(18)
C77 O86 Al2 128.01(13)

loop_
_geom_bond_atom_site_label_1
_geom_bond_atom_site_label_2
_geom_bond_distance
Al1 O36 1.7776(16)
Al1 C1 1.957(2)
Al1 C2 1.965(2)
Al1 N11 1.9997(17)
C1 H1A 0.98
C1 H1B 0.98
C1 H1C 0.98
C2 H2A 0.98
C2 H2B 0.98
C2 H2C 0.98
N11 C19 1.289(3)
N11 C12 1.487(3)
C12 C13 1.514(3)
C12 H12A 0.99
C12 H12B 0.99
C13 C18 1.390(3)
C13 C14 1.395(3)
C14 C15 1.383(3)
C14 H14 0.95
C15 C16 1.385(3)
C15 H15 0.95
C16 C17 1.387(3)
C16 H16 0.95
C17 C18 1.383(3)
C17 H17 0.95
C18 H18 0.95
C19 C20 1.498(3)
C19 C26 1.520(3)
C20 C25 1.389(3)
C20 C21 1.392(3)
C21 C22 1.391(3)
C21 H21 0.95
C22 C23 1.382(3)
C22 H22 0.95
C23 C24 1.387(3)
C23 H23 0.95
C24 C25 1.390(3)
C24 H24 0.95
C25 H25 0.95
C26 C27 1.555(3)
C26 H26A 0.99
C26 H26B 0.99
C27 O36 1.375(2)
C27 C32 1.533(3)
C27 C28 1.538(3)
C28 F31 1.332(3)
C28 F29 1.335(3)
C28 F30 1.340(3)
C32 F33 1.332(3)
C32 F34 1.332(3)
C32 F35 1.341(3)
Al2 O86 1.7753(17)
Al2 C52 1.958(2)
Al2 C51 1.969(2)
Al2 N61 2.0027(17)
C51 H51A 0.98
C51 H51B 0.98
C51 H51C 0.98
C52 H52A 0.98
C52 H52B 0.98
C52 H52C 0.98
N61 C69 1.288(3)
N61 C62 1.490(3)
C62 C63 1.514(3)
C62 H62A 0.99
C62 H62B 0.99
C63 C68 1.388(3)
C63 C64 1.388(3)
C64 C65 1.387(3)
C64 H64 0.95
C65 C66 1.373(3)
C65 H65 0.95
C66 C67 1.385(3)
C66 H66 0.95
C67 C68 1.387(3)
C67 H67 0.95
C68 H68 0.95
C69 C70 1.498(3)
C69 C76 1.519(3)
C70 C75 1.391(3)
C70 C71 1.399(3)
C71 C72 1.395(3)
C71 H71 0.95
C72 C73 1.380(3)
C72 H72 0.95
C73 C74 1.387(3)
C73 H73 0.95
C74 C75 1.388(3)
C74 H74 0.95
C75 H75 0.95
C76 C77 1.557(3)
C76 H76A 0.99
C76 H76B 0.99
C77 O86 1.369(2)
C77 C78 1.534(3)
C77 C82 1.540(3)
C78 F81 1.329(3)
C78 F80 1.330(3)
C78 F79 1.347(3)
C82 F85 1.333(3)
C82 F84 1.336(2)
C82 F83 1.342(3)

loop_
_geom_torsion_atom_site_label_1
_geom_torsion_atom_site_label_2
_geom_torsion_atom_site_label_3
_geom_torsion_atom_site_label_4
_geom_torsion
O36 Al1 N11 C19 -26.88(17)
C1 Al1 N11 C19 90.49(18)
C2 Al1 N11 C19 -138.81(16)
O36 Al1 N11 C12 150.70(14)
C1 Al1 N11 C12 -91.94(16)
C2 Al1 N11 C12 38.76(16)
C19 N11 C12 C13 -117.4(2)
Al1 N11 C12 C13 65.00(19)
N11 C12 C13 C18 63.7(2)
N11 C12 C13 C14 -116.5(2)
C18 C13 C14 C15 0.0(3)
C12 C13 C14 C15 -179.81(19)
C13 C14 C15 C16 -0.5(3)
C14 C15 C16 C17 0.3(3)
C15 C16 C17 C18 0.4(3)
C16 C17 C18 C13 -1.0(3)
C14 C13 C18 C17 0.7(3)
C12 C13 C18 C17 -179.43(19)
C12 N11 C19 C20 -4.8(3)
Al1 N11 C19 C20 172.74(15)
C12 N11 C19 C26 172.44(18)
Al1 N11 C19 C26 -10.1(3)
N11 C19 C20 C25 -72.1(3)
C26 C19 C20 C25 110.6(2)
N11 C19 C20 C21 111.1(2)
C26 C19 C20 C21 -66.1(3)
C25 C20 C21 C22 1.0(3)
C19 C20 C21 C22 177.8(2)
C20 C21 C22 C23 -1.7(4)
C21 C22 C23 C24 0.5(4)
C22 C23 C24 C25 1.5(3)
C21 C20 C25 C24 1.0(3)
C19 C20 C25 C24 -175.7(2)
C23 C24 C25 C20 -2.3(3)
N11 C19 C26 C27 53.4(3)
C20 C19 C26 C27 -129.13(19)
C19 C26 C27 O36 -49.8(2)
C19 C26 C27 C32 -169.68(18)
C19 C26 C27 C28 71.6(2)
O36 C27 C28 F31 -58.0(2)
C32 C27 C28 F31 59.1(2)
C26 C27 C28 F31 176.83(18)
O36 C27 C28 F29 61.4(2)
C32 C27 C28 F29 178.61(18)
C26 C27 C28 F29 -63.7(2)
O36 C27 C28 F30 -179.89(17)
C32 C27 C28 F30 -62.7(2)
C26 C27 C28 F30 55.0(2)
O36 C27 C32 F33 177.35(19)
C28 C27 C32 F33 60.1(3)
C26 C27 C32 F33 -58.6(3)
O36 C27 C32 F34 54.6(3)
C28 C27 C32 F34 -62.7(2)
C26 C27 C32 F34 178.57(19)
O36 C27 C32 F35 -63.7(2)
C28 C27 C32 F35 179.08(18)
C26 C27 C32 F35 60.3(2)
C32 C27 O36 Al1 122.11(17)
C28 C27 O36 Al1 -119.77(18)
C26 C27 O36 Al1 2.3(3)
C1 Al1 O36 C27 -82.46(18)
C2 Al1 O36 C27 140.43(17)
N11 Al1 O36 C27 30.40(18)
O86 Al2 N61 C69 -30.58(17)
C52 Al2 N61 C69 86.58(18)
C51 Al2 N61 C69 -141.80(17)
O86 Al2 N61 C62 150.50(15)
C52 Al2 N61 C62 -92.33(16)
C51 Al2 N61 C62 39.29(17)
C69 N61 C62 C63 -118.8(2)
Al2 N61 C62 C63 60.1(2)
N61 C62 C63 C68 68.1(2)
N61 C62 C63 C64 -112.5(2)
C68 C63 C64 C65 0.4(3)
C62 C63 C64 C65 -179.1(2)
C63 C64 C65 C66 -0.3(3)
C64 C65 C66 C67 0.3(3)
C65 C66 C67 C68 -0.4(3)
C66 C67 C68 C63 0.5(3)
C64 C63 C68 C67 -0.5(3)
C62 C63 C68 C67 178.99(19)
C62 N61 C69 C70 -1.7(3)
Al2 N61 C69 C70 179.41(15)
C62 N61 C69 C76 175.89(18)
Al2 N61 C69 C76 -3.0(3)
N61 C69 C70 C75 -74.4(3)
C76 C69 C70 C75 107.9(2)
N61 C69 C70 C71 108.4(2)
C76 C69 C70 C71 -69.3(2)
C75 C70 C71 C72 0.3(3)
C69 C70 C71 C72 177.52(19)
C70 C71 C72 C73 -1.2(3)
C71 C72 C73 C74 0.9(3)
C72 C73 C74 C75 0.2(3)
C73 C74 C75 C70 -1.1(3)
C71 C70 C75 C74 0.8(3)
C69 C70 C75 C74 -176.3(2)
N61 C69 C76 C77 48.8(3)
C70 C69 C76 C77 -133.38(19)
C69 C76 C77 O86 -51.8(3)
C69 C76 C77 C78 69.2(2)
C69 C76 C77 C82 -171.89(18)
O86 C77 C78 F81 -54.9(2)
C82 C77 C78 F81 63.1(2)
C76 C77 C78 F81 -179.36(18)
O86 C77 C78 F80 -177.50(17)
C82 C77 C78 F80 -59.5(2)
C76 C77 C78 F80 58.0(2)
O86 C77 C78 F79 63.9(2)
C82 C77 C78 F79 -178.07(18)
C76 C77 C78 F79 -60.5(2)
O86 C77 C82 F85 -57.5(2)
C78 C77 C82 F85 -175.12(18)
C76 C77 C82 F85 65.9(2)
O86 C77 C82 F84 61.0(2)
C78 C77 C82 F84 -56.6(2)
C76 C77 C82 F84 -175.57(18)
O86 C77 C82 F83 -177.29(18)
C78 C77 C82 F83 65.1(2)
C76 C77 C82 F83 -53.9(2)
C78 C77 O86 Al2 -114.48(19)
C82 C77 O86 Al2 126.87(17)
C76 C77 O86 Al2 7.5(3)
C52 Al2 O86 C77 -82.8(2)
C51 Al2 O86 C77 139.11(19)
N61 Al2 O86 C77 27.5(2)
